data_7226617
loop_
_publ_author_name
'Iijima, Jun'
'Naruke, Haruo'
'Sanji, Takanobu'

_publ_section_title
;
 On chirality induction in the crystalline solid-containing sandwich-type
 [Ln(\a-PW11O39)2]11&#x2212;polyoxotungstate and proline
;
_journal_issue 94
_journal_name_full 'RSC Adv.'
_journal_page_first 91494
_journal_paper_doi 10.1039/C6RA22278A
_journal_volume 6
_journal_year 2016
_chemical_absolute_configuration 'CHOOSE rm ad rmad syn or unk'
_chemical_formula_moiety 'C41.5 H133.2 Gd K1.3 N8.3 Na3.2 O120.6 P2 W22'
_chemical_formula_sum 'C41.5 H133.2 Gd K1.3 N8.3 Na3.2 O120.6 P2 W22'
_chemical_formula_weight 7066.78
_chemical_properties_physical ', Photo-sensitive'
_space_group_crystal_system triclinic
_space_group_IT_number 1
_space_group_name_Hall 'P 1'
_space_group_name_H-M_alt 'P 1'
_symmetry_space_group_name_Hall 'P 1'
_symmetry_space_group_name_H-M 'P 1'
_atom_sites_solution_primary direct
_atom_sites_solution_secondary difmap
_audit_update_record
;
2016-09-01 deposited with the CCDC.
2016-09-23 downloaded from the CCDC.
;
_cell_angle_alpha 103.6870(13)
_cell_angle_beta 93.1594(11)
_cell_angle_gamma 97.5260(13)
_cell_formula_units_Z 1
_cell_length_a 12.8744(6)
_cell_length_b 13.3048(7)
_cell_length_c 19.7946(9)
_cell_measurement_reflns_used 38446
_cell_measurement_temperature 213
_cell_measurement_theta_max 27.45
_cell_measurement_theta_min 3.10
_cell_volume 3252.9(3)
_computing_cell_refinement 'RAPID AUTO'
_computing_data_collection 'RAPID AUTO (Rigaku, ????)'
_computing_data_reduction 'RAPID AUTO'
_computing_molecular_graphics 'CrystalStructure 4.2.2'
_computing_publication_material 'CrystalStructure 4.2.2 (Rigaku, 2016)'
_computing_structure_refinement 'SHELXL Version 2014/6 (Sheldrick, 2008)'
_computing_structure_solution 'SHELXS Version 2013/1 (Sheldrick, 2008)'
_diffrn_ambient_temperature 213
_diffrn_detector_area_resol_mean 10.000
_diffrn_measured_fraction_theta_full 0.998
_diffrn_measured_fraction_theta_max 0.992
_diffrn_measurement_device_type 'Rigaku R-AXIS RAPID'
_diffrn_measurement_method \w
_diffrn_radiation_type 'Mo K\a'
_diffrn_radiation_wavelength 0.71075
_diffrn_reflns_av_R_equivalents 0.0824
_diffrn_reflns_Laue_measured_fraction_full 0.998
_diffrn_reflns_Laue_measured_fraction_max 0.992
_diffrn_reflns_limit_h_max 16
_diffrn_reflns_limit_h_min -15
_diffrn_reflns_limit_k_max 17
_diffrn_reflns_limit_k_min -17
_diffrn_reflns_limit_l_max 25
_diffrn_reflns_limit_l_min -25
_diffrn_reflns_number 52614
_diffrn_reflns_point_group_measured_fraction_full 0.884
_diffrn_reflns_point_group_measured_fraction_max 0.861
_diffrn_reflns_theta_full 25.242
_diffrn_reflns_theta_max 27.466
_diffrn_reflns_theta_min 3.101
_diffrn_standards_number 0
_exptl_absorpt_coefficient_mu 20.089
_exptl_absorpt_correction_T_max 0.300
_exptl_absorpt_correction_T_min 0.025
_exptl_absorpt_correction_type numerical
_exptl_absorpt_process_details 'NUMABS (Rigaku, 1999)'
_exptl_crystal_colour colorless
_exptl_crystal_density_diffrn 3.607
_exptl_crystal_density_method 'not measured'
_exptl_crystal_description block
_exptl_crystal_F_000 3187.00
_exptl_crystal_size_max 0.780
_exptl_crystal_size_mid 0.130
_exptl_crystal_size_min 0.060
_refine_diff_density_max 3.00
_refine_diff_density_min -2.96
_refine_ls_abs_structure_details
;
 Flack x determined using 6616 quotients [(I+)-(I-)]/[(I+)+(I-)]
 (Parsons, Flack and Wagner, Acta Cryst. B69 (2013) 249-259).
;
_refine_ls_abs_structure_Flack 0.017(15)
_refine_ls_extinction_method none
_refine_ls_goodness_of_fit_ref 1.044
_refine_ls_hydrogen_treatment undef
_refine_ls_number_parameters 785
_refine_ls_number_reflns 25658
_refine_ls_number_restraints 18
_refine_ls_R_factor_all 0.0771
_refine_ls_R_factor_gt 0.0635
_refine_ls_shift/su_max 0.007
_refine_ls_structure_factor_coef Fsqd
_refine_ls_weighting_details 'w = 1/[\s^2^(Fo^2^)+(0.0814P)^2^] where P=(Fo^2^+2Fc^2^)/3'
_refine_ls_weighting_scheme calc
_refine_ls_wR_factor_gt 0.1600
_refine_ls_wR_factor_ref 0.1719
_reflns_Friedel_coverage 0.735
_reflns_Friedel_fraction_full 0.770
_reflns_Friedel_fraction_max 0.729
_reflns_number_gt 20530
_reflns_number_total 25658
_reflns_threshold_expression F^2^>2.0\s(F^2^)
_cod_data_source_file c6ra22278a3.cif
_cod_data_source_block 110221
_cod_database_code 7226617
_shelxl_version_number 2014/6
_platon_squeeze_void_probe_radius 1.20

loop_
_space_group_symop_id
_space_group_symop_operation_xyz
1 +X,+Y,+Z

loop_
_atom_site_label
_atom_site_type_symbol
_atom_site_fract_x
_atom_site_fract_y
_atom_site_fract_z
_atom_site_U_iso_or_equiv
_atom_site_adp_type
_atom_site_occupancy
_atom_site_site_symmetry_order
_atom_site_calc_flag
_atom_site_refinement_flags_posn
_atom_site_refinement_flags_occupancy
W1 W 0.99321(11) 0.93202(11) 0.90796(7) 0.0427(3) Uani 1 1 d . .
W2 W 1.09963(10) 0.70645(10) 0.85045(7) 0.0390(3) Uani 1 1 d . .
W3 W 0.98734(10) 0.97451(10) 0.72854(7) 0.0396(3) Uani 1 1 d . .
W4 W 0.74270(10) 0.96757(10) 0.81933(8) 0.0425(3) Uani 1 1 d . .
W5 W 0.87479(11) 0.69895(11) 0.93423(7) 0.0432(3) Uani 1 1 d . .
W6 W 1.09481(9) 0.74995(10) 0.67264(7) 0.0376(3) Uani 1 1 d . .
W7 W 0.62653(10) 0.73740(11) 0.84772(7) 0.0411(3) Uani 1 1 d . .
W8 W 0.95863(9) 0.49737(10) 0.69702(7) 0.0356(3) Uani 1 1 d . .
W9 W 0.86139(10) 0.77205(10) 0.58957(7) 0.0381(3) Uani 1 1 d . .
W10 W 0.62255(10) 0.76611(10) 0.67885(7) 0.0381(3) Uani 1 1 d . .
W11 W 0.73651(10) 0.49040(10) 0.77949(7) 0.0369(3) Uani 1 1 d . .
W12 W 0.44421(13) 0.22308(12) 0.18512(8) 0.0534(4) Uani 1 1 d . .
W13 W 0.30731(12) 0.18074(12) 0.32281(8) 0.0493(4) Uani 1 1 d . .
W14 W 0.47101(12) 0.51098(12) 0.26008(8) 0.0482(3) Uani 1 1 d . .
W15 W 0.70888(13) 0.38592(13) 0.21898(8) 0.0520(4) Uani 1 1 d . .
W16 W 0.52619(13) 0.06486(12) 0.28526(8) 0.0516(4) Uani 1 1 d . .
W17 W 0.33423(11) 0.46570(11) 0.39592(8) 0.0450(3) Uani 1 1 d . .
W18 W 0.78937(12) 0.22489(12) 0.31535(8) 0.0488(4) Uani 1 1 d . .
W19 W 0.43042(10) 0.29930(10) 0.50694(7) 0.0383(3) Uani 1 1 d . .
W20 W 0.58054(10) 0.61100(10) 0.43269(7) 0.0410(3) Uani 1 1 d . .
W21 W 0.81334(10) 0.48806(11) 0.39266(8) 0.0444(3) Uani 1 1 d . .
W22 W 0.64673(10) 0.18739(10) 0.46962(7) 0.0394(3) Uani 1 1 d . .
Gd1 Gd 0.70027(12) 0.48224(13) 0.57865(8) 0.0366(3) Uani 1 1 d . .
K1 K 0.3180(13) 0.1858(13) 0.6587(9) 0.125(5) Uani 1 1 d . .
P1 P 0.8627(6) 0.7338(7) 0.7604(4) 0.0293(14) Uani 1 1 d . .
P2 P 0.5596(7) 0.3373(7) 0.3610(4) 0.0365(16) Uani 1 1 d . .
Na1 Na 0.734(2) 1.028(2) 0.6319(14) 0.122(9) Uani 1 1 d . .
Na2 Na 1.115(2) 0.707(3) 0.4655(13) 0.075(11) Uani 0.5 1 d . P
O1 O 1.0459(16) 1.0415(17) 0.9661(11) 0.040(5) Uiso 1 1 d . .
O2 O 1.2193(17) 0.6788(17) 0.8775(11) 0.041(5) Uiso 1 1 d . .
O3 O 1.040(2) 1.096(2) 0.7304(14) 0.066(7) Uiso 1 1 d . .
O4 O 0.7132(19) 1.0891(19) 0.8536(13) 0.054(6) Uiso 1 1 d . .
O5 O 0.8553(19) 0.6617(19) 1.0098(12) 0.051(6) Uiso 1 1 d . .
O6 O 1.2147(16) 0.7392(17) 0.6405(11) 0.039(5) Uiso 1 1 d . .
O7 O 0.5220(19) 0.7223(19) 0.8974(12) 0.052(6) Uiso 1 1 d . .
O8 O 1.0438(16) 0.4069(16) 0.6816(11) 0.038(5) Uiso 1 1 d . .
O9 O 0.8415(17) 0.7869(17) 0.5072(11) 0.043(5) Uiso 1 1 d . .
O10 O 0.5131(16) 0.7816(16) 0.6291(11) 0.039(5) Uiso 1 1 d . .
O11 O 0.6805(17) 0.3915(17) 0.8154(11) 0.043(5) Uiso 1 1 d . .
O12 O 0.399(2) 0.189(2) 0.0959(16) 0.081(9) Uiso 1 1 d . .
O13 O 0.177(2) 0.126(2) 0.3189(14) 0.065(7) Uiso 1 1 d . .
O14 O 0.436(2) 0.567(2) 0.1977(15) 0.067(7) Uiso 1 1 d . .
O15 O 0.758(2) 0.405(2) 0.1418(16) 0.077(8) Uiso 1 1 d . .
O16 O 0.535(2) -0.069(2) 0.2628(14) 0.065(7) Uiso 1 1 d . .
O17 O 0.2159(19) 0.5002(19) 0.4175(12) 0.051(6) Uiso 1 1 d . .
O18 O 0.8842(18) 0.1448(18) 0.3000(12) 0.049(6) Uiso 1 1 d . .
O19 O 0.3336(18) 0.2698(18) 0.5591(12) 0.048(5) Uiso 1 1 d . .
O20 O 0.6119(17) 0.7457(17) 0.4709(11) 0.041(5) Uiso 1 1 d . .
O21 O 0.9322(18) 0.5752(18) 0.4152(12) 0.048(6) Uiso 1 1 d . .
O22 O 0.6908(17) 0.0830(18) 0.4966(11) 0.045(5) Uiso 1 1 d . .
O23 O 0.9318(14) 0.7612(14) 0.8314(9) 0.028(4) Uiso 1 1 d . .
O24 O 0.9208(16) 0.7864(16) 0.7094(10) 0.036(5) Uiso 1 1 d . .
O25 O 0.8396(14) 0.6180(15) 0.7351(10) 0.031(4) Uiso 1 1 d . .
O26 O 0.7594(17) 0.7830(17) 0.7735(11) 0.043(5) Uiso 1 1 d . .
O27 O 0.4909(18) 0.2476(18) 0.3086(12) 0.049(6) Uiso 1 1 d . .
O28 O 0.5118(16) 0.4321(16) 0.3605(10) 0.038(5) Uiso 1 1 d . .
O29 O 0.5627(18) 0.3156(19) 0.4304(12) 0.049(6) Uiso 1 1 d . .
O30 O 0.6637(15) 0.3509(15) 0.3326(10) 0.033(4) Uiso 1 1 d . .
O31 O 0.8659(16) 0.4575(17) 0.6221(11) 0.041(5) Uiso 1 1 d . .
O32 O 0.8146(18) 0.6371(18) 0.5802(12) 0.048(6) Uiso 1 1 d . .
O33 O 0.6388(16) 0.6314(16) 0.6494(10) 0.038(5) Uiso 1 1 d . .
O34 O 0.6781(16) 0.4485(17) 0.6905(11) 0.041(5) Uiso 1 1 d . .
O35 O 0.5234(15) 0.3908(15) 0.5682(10) 0.032(4) Uiso 1 1 d . .
O36 O 0.6062(17) 0.5520(17) 0.4992(11) 0.043(5) Uiso 1 1 d . .
O37 O 0.7831(17) 0.4569(18) 0.4703(11) 0.045(5) Uiso 1 1 d . .
O38 O 0.7048(15) 0.2955(15) 0.5384(10) 0.032(4) Uiso 1 1 d . .
O39 O 1.1102(17) 0.8553(18) 0.8983(12) 0.046(5) Uiso 1 1 d . .
O40 O 1.0260(17) 0.9668(17) 0.8199(11) 0.044(5) Uiso 1 1 d . .
O41 O 0.859(2) 0.965(2) 0.8838(14) 0.062(7) Uiso 1 1 d . .
O42 O 0.9339(18) 0.8439(18) 0.9685(12) 0.048(6) Uiso 1 1 d . .
O43 O 1.1281(18) 0.7595(18) 0.7684(12) 0.047(5) Uiso 1 1 d . .
O44 O 1.1056(18) 0.8980(18) 0.7010(12) 0.047(5) Uiso 1 1 d . .
O45 O 0.8493(17) 0.9898(17) 0.7607(11) 0.044(5) Uiso 1 1 d . .
O46 O 0.6550(16) 0.8873(17) 0.8701(11) 0.041(5) Uiso 1 1 d . .
O47 O 0.7424(17) 0.7486(17) 0.9126(11) 0.044(5) Uiso 1 1 d . .
O48 O 1.0220(17) 0.6747(17) 0.9244(11) 0.044(5) Uiso 1 1 d . .
O49 O 1.0384(18) 0.5829(18) 0.7909(12) 0.048(6) Uiso 1 1 d . .
O50 O 0.9233(15) 0.9313(15) 0.6382(10) 0.035(4) Uiso 1 1 d . .
O51 O 0.6526(16) 0.9171(17) 0.7381(11) 0.039(5) Uiso 1 1 d . .
O52 O 0.8277(17) 0.5790(17) 0.8646(11) 0.041(5) Uiso 1 1 d . .
O53 O 1.0363(16) 0.6107(17) 0.6649(11) 0.041(5) Uiso 1 1 d . .
O54 O 1.0110(18) 0.7554(18) 0.5931(12) 0.047(5) Uiso 1 1 d . .
O55 O 0.7321(17) 0.8140(17) 0.6320(11) 0.042(5) Uiso 1 1 d . .
O56 O 0.5561(17) 0.7405(17) 0.7617(11) 0.045(5) Uiso 1 1 d . .
O57 O 0.6515(17) 0.5998(17) 0.8065(11) 0.045(5) Uiso 1 1 d . .
O58 O 0.8693(19) 0.4393(19) 0.7558(12) 0.051(6) Uiso 1 1 d . .
O59 O 0.3169(17) 0.1844(17) 0.2259(11) 0.042(5) Uiso 1 1 d . .
O60 O 0.420(2) 0.371(2) 0.2164(13) 0.059(7) Uiso 1 1 d . .
O61 O 0.593(2) 0.280(2) 0.1855(13) 0.060(7) Uiso 1 1 d . .
O62 O 0.486(2) 0.097(2) 0.1966(14) 0.065(7) Uiso 1 1 d . .
O63 O 0.2933(17) 0.3276(18) 0.3416(12) 0.046(5) Uiso 1 1 d . .
O64 O 0.3437(18) 0.5030(18) 0.3082(12) 0.047(5) Uiso 1 1 d . .
O65 O 0.6110(19) 0.4757(19) 0.2350(12) 0.053(6) Uiso 1 1 d . .
O66 O 0.775(2) 0.273(2) 0.2310(13) 0.058(6) Uiso 1 1 d . .
O67 O 0.6698(16) 0.1300(16) 0.2785(10) 0.039(5) Uiso 1 1 d . .
O68 O 0.3717(19) 0.059(2) 0.2986(13) 0.055(6) Uiso 1 1 d . .
O69 O 0.3552(17) 0.1986(17) 0.4140(11) 0.042(5) Uiso 1 1 d . .
O70 O 0.5354(18) 0.6187(18) 0.3321(12) 0.048(6) Uiso 1 1 d . .
O71 O 0.8027(16) 0.4776(17) 0.2865(11) 0.040(5) Uiso 1 1 d . .
O72 O 0.5585(17) 0.0950(17) 0.3813(12) 0.045(5) Uiso 1 1 d . .
O73 O 0.3773(19) 0.4022(19) 0.4696(13) 0.053(6) Uiso 1 1 d . .
O74 O 0.4261(18) 0.5880(18) 0.4384(12) 0.046(5) Uiso 1 1 d . .
O75 O 0.7086(16) 0.5790(16) 0.3920(10) 0.038(5) Uiso 1 1 d . .
O76 O 0.8683(16) 0.3549(17) 0.3600(11) 0.041(5) Uiso 1 1 d . .
O77 O 0.7440(16) 0.2107(16) 0.4053(11) 0.039(5) Uiso 1 1 d . .
O78 O 0.5073(15) 0.1854(15) 0.5043(10) 0.034(4) Uiso 1 1 d . .
O79 O 0.4280(19) 0.338(2) 0.7302(12) 0.053(6) Uiso 1 1 d . .
O80 O 0.161(2) 0.250(2) 0.6775(16) 0.075(8) Uiso 1 1 d . .
O81 O 0.240(2) 0.014(2) 0.6089(16) 0.075(8) Uiso 1 1 d . .
O82 O 0.354(2) 0.401(2) 0.8272(15) 0.070(8) Uiso 1 1 d . .
O83 O 0.2973(17) 0.1258(18) 0.7644(11) 0.045(5) Uiso 1 1 d . .
O84 O 0.319(2) 0.236(2) 0.8656(15) 0.071(8) Uiso 1 1 d . .
O85 O 0.901(2) 0.183(2) 0.6067(16) 0.075(8) Uiso 1 1 d . .
O86 O 0.953(2) 0.039(2) 0.5439(16) 0.078(8) Uiso 1 1 d . .
O87 O 0.486(3) 0.129(3) 0.629(2) 0.111(13) Uiso 1 1 d . .
O88 O 0.594(4) 0.931(4) 0.549(3) 0.054(12) Uiso 0.5 1 d . P
O89 O 0.434(4) -0.191(4) 0.348(2) 0.140(16) Uiso 1 1 d . .
O90 O 1.332(2) 0.762(2) 0.5186(16) 0.077(8) Uiso 1 1 d . .
O91 O 0.538(4) 1.175(4) 0.792(2) 0.048(11) Uiso 0.5 1 d . P
O92 O 1.182(4) 0.662(4) 1.032(2) 0.049(11) Uiso 0.5 1 d . P
O93 O 0.408(4) -0.044(4) 0.699(3) 0.056(12) Uiso 0.5 1 d . P
O94 O 0.406(4) -0.067(4) 0.589(3) 0.059(13) Uiso 0.5 1 d . P
O95 O 1.228(4) 0.462(4) 1.068(3) 0.057(13) Uiso 0.5 1 d . P
O96 O 0.823(4) 0.345(5) 1.015(4) 0.11(2) Uiso 0.5 1 d D P
O97 O 0.997(4) 0.482(4) 1.014(3) 0.066(14) Uiso 0.5 1 d D P
O98 O 0.383(4) 0.572(4) 0.950(3) 0.059(13) Uiso 0.5 1 d . P
O99 O 0.169(4) 0.348(4) 0.206(3) 0.060(13) Uiso 0.5 1 d . P
O100 O 0.638(4) 0.497(4) 1.002(3) 0.064(14) Uiso 0.5 1 d . P
O101 O 0.690(4) -0.049(4) 1.035(3) 0.067(14) Uiso 0.5 1 d . P
O102 O 0.456(5) 0.506(5) 1.052(3) 0.075(16) Uiso 0.5 1 d . P
O103 O 1.173(4) 0.521(4) 1.154(3) 0.063(14) Uiso 0.5 1 d . P
O104 O 1.211(5) 0.670(5) 1.293(3) 0.076(16) Uiso 0.5 1 d . P
O105 O 1.098(4) 0.609(4) 0.362(3) 0.063(14) Uiso 0.5 1 d . P
O106 O 0.592(5) 1.072(5) 0.713(3) 0.085(18) Uiso 0.5 1 d . P
O107 O 0.373(5) -0.037(5) 0.440(3) 0.077(17) Uiso 0.5 1 d . P
O108 O 0.266(6) 0.022(6) 0.471(4) 0.10(2) Uiso 0.5 1 d . P
N1 N 0.447(2) 0.517(2) 0.6916(13) 0.038(6) Uiso 1 1 d . .
N2 N 0.286(3) -0.044(3) 0.8077(19) 0.072(10) Uiso 1 1 d . .
N3 N 0.931(2) 0.299(2) 0.5105(15) 0.048(7) Uiso 1 1 d . .
N4 N 0.985(3) 0.420(3) 0.877(2) 0.028(10) Uiso 0.5 1 d D P
C1 C 0.390(3) 0.411(3) 0.773(2) 0.064(10) Uiso 1 1 d . .
C2 C 0.390(2) 0.514(2) 0.7540(16) 0.038(7) Uiso 1 1 d . .
C3 C 0.376(3) 0.557(3) 0.640(2) 0.055(9) Uiso 1 1 d . .
C4 C 0.302(3) 0.146(3) 0.827(2) 0.058(9) Uiso 1 1 d . .
C5 C 0.268(2) 0.499(2) 0.6446(16) 0.038(7) Uiso 1 1 d . .
C6 C 0.276(3) 0.534(3) 0.7305(19) 0.054(9) Uiso 1 1 d . .
C7 C 0.283(3) 0.059(4) 0.865(2) 0.070(12) Uiso 1 1 d D .
C8 C 0.376(4) 0.067(4) 0.924(3) 0.098(17) Uiso 1 1 d D .
C9 C 0.364(3) -0.098(3) 0.835(2) 0.067(11) Uiso 1 1 d D .
C10 C 0.445(5) -0.020(6) 0.896(5) 0.12(4) Uiso 0.5 1 d D P
C11 C 0.932(3) 0.134(3) 0.5529(18) 0.049(8) Uiso 1 1 d . .
C12 C 0.955(3) 0.181(3) 0.4892(18) 0.047(8) Uiso 1 1 d . .
C13 C 1.062(4) 0.197(4) 0.480(3) 0.092(15) Uiso 1 1 d . .
C14 C 1.101(3) 0.298(3) 0.4591(19) 0.055(9) Uiso 1 1 d . .
C15 C 1.037(2) 0.369(2) 0.5053(16) 0.040(7) Uiso 1 1 d . .
C16 C 0.383(7) -0.054(4) 0.919(2) 0.07(2) Uiso 0.5 1 d D P
C17 C 0.905(3) 0.350(3) 0.9129(18) 0.018(9) Uiso 0.5 1 d D P
C18 C 0.948(3) 0.240(3) 0.892(3) 0.028(11) Uiso 0.5 1 d D P
C19 C 1.063(3) 0.269(4) 0.889(3) 0.032(12) Uiso 0.5 1 d D P
C20 C 1.070(5) 0.350(5) 0.847(4) 0.07(2) Uiso 0.5 1 d D P
C21 C 0.905(3) 0.391(3) 0.9846(18) 0.030(12) Uiso 0.5 1 d D P

loop_
_atom_site_aniso_label
_atom_site_aniso_U_11
_atom_site_aniso_U_22
_atom_site_aniso_U_33
_atom_site_aniso_U_23
_atom_site_aniso_U_13
_atom_site_aniso_U_12
W1 0.0419(7) 0.0385(7) 0.0433(7) 0.0044(6) 0.0005(6) 0.0017(6)
W2 0.0340(6) 0.0406(7) 0.0425(7) 0.0120(6) -0.0002(6) 0.0043(6)
W3 0.0352(6) 0.0330(7) 0.0510(8) 0.0130(6) 0.0028(6) 0.0023(5)
W4 0.0368(6) 0.0334(7) 0.0559(8) 0.0074(6) 0.0070(6) 0.0060(5)
W5 0.0440(7) 0.0446(8) 0.0398(7) 0.0093(6) 0.0051(6) 0.0033(6)
W6 0.0307(6) 0.0400(7) 0.0445(7) 0.0142(6) 0.0055(6) 0.0060(5)
W7 0.0352(6) 0.0407(7) 0.0465(7) 0.0081(6) 0.0107(6) 0.0049(6)
W8 0.0314(6) 0.0347(7) 0.0416(7) 0.0099(5) 0.0028(5) 0.0080(5)
W9 0.0341(6) 0.0379(7) 0.0434(7) 0.0143(6) 0.0021(6) 0.0020(5)
W10 0.0323(6) 0.0343(7) 0.0490(7) 0.0121(6) 0.0023(6) 0.0065(5)
W11 0.0354(6) 0.0355(7) 0.0410(7) 0.0119(5) 0.0047(6) 0.0038(5)
W12 0.0679(10) 0.0497(9) 0.0393(7) 0.0063(6) -0.0048(7) 0.0097(8)
W13 0.0495(8) 0.0464(8) 0.0471(8) 0.0086(6) -0.0069(7) -0.0007(7)
W14 0.0561(9) 0.0476(8) 0.0435(7) 0.0144(6) 0.0005(7) 0.0124(7)
W15 0.0629(9) 0.0552(9) 0.0435(8) 0.0172(7) 0.0133(7) 0.0158(8)
W16 0.0690(10) 0.0394(8) 0.0437(8) 0.0036(6) 0.0008(7) 0.0117(7)
W17 0.0381(7) 0.0467(8) 0.0513(8) 0.0134(6) -0.0005(6) 0.0091(6)
W18 0.0541(8) 0.0496(9) 0.0489(8) 0.0150(7) 0.0167(7) 0.0200(7)
W19 0.0335(6) 0.0387(7) 0.0412(7) 0.0080(6) 0.0030(5) 0.0034(5)
W20 0.0389(7) 0.0392(7) 0.0452(7) 0.0110(6) 0.0013(6) 0.0073(6)
W21 0.0381(7) 0.0476(8) 0.0504(8) 0.0157(6) 0.0100(6) 0.0074(6)
W22 0.0394(7) 0.0375(7) 0.0422(7) 0.0099(6) 0.0047(6) 0.0083(6)
Gd1 0.0325(7) 0.0368(8) 0.0411(8) 0.0106(6) 0.0034(6) 0.0051(6)
K1 0.142(13) 0.125(13) 0.131(12) 0.054(10) 0.048(10) 0.043(10)
P1 0.025(3) 0.031(4) 0.032(3) 0.006(3) 0.008(3) 0.006(3)
P2 0.046(4) 0.036(4) 0.029(3) 0.009(3) 0.008(3) 0.003(3)
Na1 0.16(2) 0.107(19) 0.121(19) 0.050(15) 0.054(18) 0.038(16)
Na2 0.038(14) 0.15(3) 0.023(12) -0.015(16) 0.016(12) 0.017(18)

loop_
_atom_type_symbol
_atom_type_description
_atom_type_scat_dispersion_real
_atom_type_scat_dispersion_imag
_atom_type_scat_source
O O 0.0106 0.0060
;
International Tables for Crystallography
(Vol. C, Tables 4.2.6.8 and 6.1.1.4)
;
P P 0.1023 0.0942
;
International Tables for Crystallography
(Vol. C, Tables 4.2.6.8 and 6.1.1.4)
;
W W -0.8490 6.8722
;
International Tables for Crystallography
(Vol. C, Tables 4.2.6.8 and 6.1.1.4)
;
Gd Gd -0.1653 3.9035
;
International Tables for Crystallography
(Vol. C, Tables 4.2.6.8 and 6.1.1.4)
;
K K 0.2009 0.2494
;
International Tables for Crystallography
(Vol. C, Tables 4.2.6.8 and 6.1.1.4)
;
Na Na 0.0362 0.0249
;
International Tables for Crystallography
(Vol. C, Tables 4.2.6.8 and 6.1.1.4)
;
C C 0.0033 0.0016
;
International Tables for Crystallography
(Vol. C, Tables 4.2.6.8 and 6.1.1.4)
;
N N 0.0061 0.0033
;
International Tables for Crystallography
(Vol. C, Tables 4.2.6.8 and 6.1.1.4)
;
H H 0.0000 0.0000
;
International Tables for Crystallography
(Vol. C, Table 6.1.1.4)
;

loop_
_geom_angle_atom_site_label_1
_geom_angle_atom_site_label_2
_geom_angle_atom_site_label_3
_geom_angle
_geom_angle_site_symmetry_1
_geom_angle_site_symmetry_3
O1 W1 O41 101.3(11) . .
O1 W1 O39 101.3(10) . .
O41 W1 O39 156.6(11) . .
O1 W1 O40 101.5(10) . .
O41 W1 O40 82.9(10) . .
O39 W1 O40 86.8(9) . .
O1 W1 O42 102.1(10) . .
O41 W1 O42 92.2(11) . .
O39 W1 O42 88.9(10) . .
O40 W1 O42 156.4(9) . .
O1 W1 O23 172.4(8) . .
O41 W1 O23 85.5(9) . .
O39 W1 O23 72.3(8) . .
O40 W1 O23 82.5(8) . .
O42 W1 O23 74.1(8) . .
O2 W2 O49 103.2(10) . .
O2 W2 O48 98.4(10) . .
O49 W2 O48 90.9(10) . .
O2 W2 O43 103.7(10) . .
O49 W2 O43 87.8(10) . .
O48 W2 O43 157.6(9) . .
O2 W2 O39 101.3(10) . .
O49 W2 O39 155.4(10) . .
O48 W2 O39 88.0(9) . .
O43 W2 O39 84.0(9) . .
O2 W2 O23 170.9(8) . .
O49 W2 O23 84.0(9) . .
O48 W2 O23 75.7(8) . .
O43 W2 O23 82.0(8) . .
O39 W2 O23 71.9(8) . .
O3 W3 O50 100.7(11) . .
O3 W3 O40 101.4(12) . .
O50 W3 O40 157.8(9) . .
O3 W3 O45 103.8(12) . .
O50 W3 O45 88.0(9) . .
O40 W3 O45 85.3(9) . .
O3 W3 O44 100.9(12) . .
O50 W3 O44 91.1(9) . .
O40 W3 O44 86.1(9) . .
O45 W3 O44 155.0(9) . .
O3 W3 O24 171.5(11) . .
O50 W3 O24 73.8(8) . .
O40 W3 O24 84.4(8) . .
O45 W3 O24 82.8(8) . .
O44 W3 O24 73.0(8) . .
O4 W4 O51 104.5(10) . .
O4 W4 O45 104.2(11) . .
O51 W4 O45 86.4(9) . .
O4 W4 O41 100.4(12) . .
O51 W4 O41 154.8(10) . .
O45 W4 O41 83.5(11) . .
O4 W4 O46 100.2(10) . .
O51 W4 O46 92.1(9) . .
O45 W4 O46 155.2(9) . .
O41 W4 O46 87.4(10) . .
O4 W4 O26 171.7(10) . .
O51 W4 O26 72.3(8) . .
O45 W4 O26 83.5(8) . .
O41 W4 O26 83.6(10) . .
O46 W4 O26 72.6(8) . .
O5 W5 O52 104.3(10) . .
O5 W5 O42 101.9(10) . .
O52 W5 O42 153.8(9) . .
O5 W5 O47 103.4(10) . .
O52 W5 O47 87.2(9) . .
O42 W5 O47 86.6(10) . .
O5 W5 O48 99.6(10) . .
O52 W5 O48 90.6(9) . .
O42 W5 O48 85.2(10) . .
O47 W5 O48 156.7(9) . .
O5 W5 O23 171.2(9) . .
O52 W5 O23 80.6(8) . .
O42 W5 O23 73.5(8) . .
O47 W5 O23 83.9(8) . .
O48 W5 O23 72.9(7) . .
O6 W6 O53 103.3(10) . .
O6 W6 O54 101.8(10) . .
O53 W6 O54 91.6(10) . .
O6 W6 O43 101.4(10) . .
O53 W6 O43 87.0(10) . .
O54 W6 O43 156.5(10) . .
O6 W6 O44 99.7(10) . .
O53 W6 O44 156.7(9) . .
O54 W6 O44 87.5(10) . .
O43 W6 O44 84.7(10) . .
O6 W6 O24 171.3(8) . .
O53 W6 O24 83.4(8) . .
O54 W6 O24 72.3(8) . .
O43 W6 O24 84.2(8) . .
O44 W6 O24 74.1(8) . .
O7 W7 O47 101.8(10) . .
O7 W7 O56 101.4(10) . .
O47 W7 O56 156.6(10) . .
O7 W7 O57 105.4(11) . .
O47 W7 O57 87.8(10) . .
O56 W7 O57 89.0(10) . .
O7 W7 O46 99.2(10) . .
O47 W7 O46 84.7(9) . .
O56 W7 O46 88.6(9) . .
O57 W7 O46 155.2(9) . .
O7 W7 O26 170.2(9) . .
O47 W7 O26 84.1(8) . .
O56 W7 O26 72.5(8) . .
O57 W7 O26 82.4(8) . .
O46 W7 O26 73.4(8) . .
O8 W8 O31 103.6(10) . .
O8 W8 O58 100.0(10) . .
O31 W8 O58 94.9(10) . .
O8 W8 O53 100.3(9) . .
O31 W8 O53 94.2(9) . .
O58 W8 O53 155.0(10) . .
O8 W8 O49 94.8(9) . .
O31 W8 O49 161.5(9) . .
O58 W8 O49 83.4(10) . .
O53 W8 O49 80.7(9) . .
O8 W8 O25 171.5(8) . .
O31 W8 O25 82.1(8) . .
O58 W8 O25 73.0(9) . .
O53 W8 O25 85.4(8) . .
O49 W8 O25 79.8(8) . .
O9 W9 O32 103.1(11) . .
O9 W9 O54 100.7(10) . .
O32 W9 O54 94.9(10) . .
O9 W9 O55 102.5(10) . .
O32 W9 O55 91.8(10) . .
O54 W9 O55 153.6(9) . .
O9 W9 O50 97.1(9) . .
O32 W9 O50 159.8(9) . .
O54 W9 O50 82.7(9) . .
O55 W9 O50 82.3(8) . .
O9 W9 O24 166.5(9) . .
O32 W9 O24 89.2(9) . .
O54 W9 O24 72.4(8) . .
O55 W9 O24 82.3(8) . .
O50 W9 O24 70.8(7) . .
O10 W10 O33 105.8(10) . .
O10 W10 O55 101.9(9) . .
O33 W10 O55 94.2(9) . .
O10 W10 O56 100.1(9) . .
O33 W10 O56 91.9(9) . .
O55 W10 O56 154.6(9) . .
O10 W10 O51 96.5(9) . .
O33 W10 O51 157.7(9) . .
O55 W10 O51 82.0(9) . .
O56 W10 O51 83.1(9) . .
O10 W10 O26 163.8(9) . .
O33 W10 O26 88.2(8) . .
O55 W10 O26 84.8(8) . .
O56 W10 O26 70.8(8) . .
O51 W10 O26 69.6(8) . .
O11 W11 O34 102.0(10) . .
O11 W11 O57 104.1(10) . .
O34 W11 O57 94.5(9) . .
O11 W11 O58 99.4(10) . .
O34 W11 O58 93.6(10) . .
O57 W11 O58 152.9(10) . .
O11 W11 O52 98.9(9) . .
O34 W11 O52 159.1(9) . .
O57 W11 O52 80.9(9) . .
O58 W11 O52 82.3(9) . .
O11 W11 O25 170.8(8) . .
O34 W11 O25 82.7(8) . .
O57 W11 O25 83.3(8) . .
O58 W11 O25 72.2(8) . .
O52 W11 O25 76.6(8) . .
O12 W12 O62 101.5(13) . .
O12 W12 O59 100.8(12) . .
O62 W12 O59 87.1(11) . .
O12 W12 O61 103.3(13) . .
O62 W12 O61 89.1(12) . .
O59 W12 O61 155.9(10) . .
O12 W12 O60 103.1(13) . .
O62 W12 O60 155.4(11) . .
O59 W12 O60 87.5(10) . .
O61 W12 O60 86.1(11) . .
O12 W12 O27 171.9(11) . .
O62 W12 O27 73.3(10) . .
O59 W12 O27 73.0(8) . .
O61 W12 O27 83.1(9) . .
O60 W12 O27 82.1(9) . .
O13 W13 O69 103.8(11) . .
O13 W13 O68 100.5(12) . .
O69 W13 O68 89.7(10) . .
O13 W13 O63 100.6(11) . .
O69 W13 O63 89.6(10) . .
O68 W13 O63 158.4(10) . .
O13 W13 O59 99.9(11) . .
O69 W13 O59 156.3(9) . .
O68 W13 O59 84.9(10) . .
O63 W13 O59 87.1(9) . .
O13 W13 O27 171.1(10) . .
O69 W13 O27 84.6(9) . .
O68 W13 O27 76.0(9) . .
O63 W13 O27 82.5(9) . .
O59 W13 O27 71.7(8) . .
O14 W14 O70 105.2(12) . .
O14 W14 O60 99.8(12) . .
O70 W14 O60 155.0(10) . .
O14 W14 O64 101.8(12) . .
O70 W14 O64 90.6(10) . .
O60 W14 O64 83.7(10) . .
O14 W14 O65 102.0(12) . .
O70 W14 O65 89.5(10) . .
O60 W14 O65 85.8(11) . .
O64 W14 O65 155.3(9) . .
O14 W14 O28 175.3(11) . .
O70 W14 O28 73.3(8) . .
O60 W14 O28 81.7(9) . .
O64 W14 O28 73.8(8) . .
O65 W14 O28 82.6(8) . .
O15 W15 O65 103.2(12) . .
O15 W15 O71 102.3(12) . .
O65 W15 O71 90.5(10) . .
O15 W15 O66 100.7(13) . .
O65 W15 O66 155.2(11) . .
O71 W15 O66 90.9(10) . .
O15 W15 O61 102.3(13) . .
O65 W15 O61 85.5(11) . .
O71 W15 O61 155.3(10) . .
O66 W15 O61 83.0(11) . .
O15 W15 O30 171.8(11) . .
O65 W15 O30 84.1(9) . .
O71 W15 O30 73.6(8) . .
O66 W15 O30 72.6(9) . .
O61 W15 O30 81.8(9) . .
O16 W16 O72 100.3(11) . .
O16 W16 O62 104.4(12) . .
O72 W16 O62 155.3(11) . .
O16 W16 O67 103.1(11) . .
O72 W16 O67 87.6(9) . .
O62 W16 O67 87.7(10) . .
O16 W16 O68 100.1(12) . .
O72 W16 O68 90.5(10) . .
O62 W16 O68 84.3(11) . .
O67 W16 O68 156.7(9) . .
O16 W16 O27 172.5(11) . .
O72 W16 O27 84.3(9) . .
O62 W16 O27 71.1(10) . .
O67 W16 O27 82.9(8) . .
O68 W16 O27 73.8(9) . .
O17 W17 O74 101.9(11) . .
O17 W17 O63 101.0(11) . .
O74 W17 O63 157.0(10) . .
O17 W17 O64 100.9(10) . .
O74 W17 O64 89.0(10) . .
O63 W17 O64 85.5(10) . .
O17 W17 O73 103.6(11) . .
O74 W17 O73 89.9(10) . .
O63 W17 O73 85.9(10) . .
O64 W17 O73 155.1(10) . .
O17 W17 O28 174.1(9) . .
O74 W17 O28 74.2(9) . .
O63 W17 O28 82.8(8) . .
O64 W17 O28 74.8(8) . .
O73 W17 O28 81.0(9) . .
O18 W18 O67 100.4(10) . .
O18 W18 O76 102.6(10) . .
O67 W18 O76 157.0(9) . .
O18 W18 O66 103.7(11) . .
O67 W18 O66 86.0(10) . .
O76 W18 O66 89.1(10) . .
O18 W18 O77 103.8(10) . .
O67 W18 O77 84.8(9) . .
O76 W18 O77 89.2(9) . .
O66 W18 O77 152.1(10) . .
O18 W18 O30 174.7(9) . .
O67 W18 O30 83.1(8) . .
O76 W18 O30 74.0(8) . .
O66 W18 O30 72.5(9) . .
O77 W18 O30 80.4(8) . .
O19 W19 O35 101.8(10) . .
O19 W19 O73 101.9(11) . .
O35 W19 O73 94.1(10) . .
O19 W19 O78 100.2(10) . .
O35 W19 O78 94.3(9) . .
O73 W19 O78 154.1(9) . .
O19 W19 O69 95.5(10) . .
O35 W19 O69 162.7(8) . .
O73 W19 O69 82.8(10) . .
O78 W19 O69 81.8(8) . .
O19 W19 O29 172.4(10) . .
O35 W19 O29 82.9(8) . .
O73 W19 O29 83.5(9) . .
O78 W19 O29 73.4(8) . .
O69 W19 O29 79.8(8) . .
O19 W19 K1 25.7(8) . .
O35 W19 K1 89.9(6) . .
O73 W19 K1 126.0(8) . .
O78 W19 K1 78.5(6) . .
O69 W19 K1 105.7(6) . .
O29 W19 K1 150.2(6) . .
O36 W20 O20 104.8(10) . .
O36 W20 O75 92.0(9) . .
O20 W20 O75 102.0(9) . .
O36 W20 O74 93.3(10) . .
O20 W20 O74 101.5(10) . .
O75 W20 O74 153.6(9) . .
O36 W20 O70 156.8(10) . .
O20 W20 O70 98.4(9) . .
O75 W20 O70 82.5(9) . .
O74 W20 O70 82.5(9) . .
O36 W20 O28 86.4(9) . .
O20 W20 O28 167.8(8) . .
O75 W20 O28 82.0(8) . .
O74 W20 O28 72.6(8) . .
O70 W20 O28 70.6(8) . .
O37 W21 O21 104.1(11) . .
O37 W21 O75 95.8(10) . .
O21 W21 O75 103.6(10) . .
O37 W21 O76 91.3(10) . .
O21 W21 O76 100.1(10) . .
O75 W21 O76 152.8(9) . .
O37 W21 O71 157.8(10) . .
O21 W21 O71 97.7(9) . .
O75 W21 O71 83.0(8) . .
O76 W21 O71 80.6(8) . .
O37 W21 O30 87.8(9) . .
O21 W21 O30 165.8(8) . .
O75 W21 O30 82.5(8) . .
O76 W21 O30 71.5(8) . .
O71 W21 O30 70.0(7) . .
O22 W22 O38 101.4(9) . .
O22 W22 O77 101.4(10) . .
O38 W22 O77 95.6(9) . .
O22 W22 O78 101.4(9) . .
O38 W22 O78 93.7(8) . .
O77 W22 O78 153.1(8) . .
O22 W22 O72 95.1(10) . .
O38 W22 O72 163.4(9) . .
O77 W22 O72 83.1(9) . .
O78 W22 O72 80.9(8) . .
O22 W22 O29 172.0(9) . .
O38 W22 O29 83.9(8) . .
O77 W22 O29 83.9(8) . .
O78 W22 O29 72.0(8) . .
O72 W22 O29 79.5(8) . .
O31 Gd1 O36 146.5(7) . .
O31 Gd1 O32 74.5(8) . .
O36 Gd1 O32 78.5(8) . .
O31 Gd1 O34 73.7(7) . .
O36 Gd1 O34 137.0(7) . .
O32 Gd1 O34 114.8(8) . .
O31 Gd1 O33 112.4(7) . .
O36 Gd1 O33 75.0(7) . .
O32 Gd1 O33 69.4(8) . .
O34 Gd1 O33 72.8(7) . .
O31 Gd1 O35 135.4(7) . .
O36 Gd1 O35 75.6(7) . .
O32 Gd1 O35 149.1(7) . .
O34 Gd1 O35 75.4(7) . .
O33 Gd1 O35 87.7(7) . .
O31 Gd1 O37 82.0(7) . .
O36 Gd1 O37 70.8(7) . .
O32 Gd1 O37 71.6(8) . .
O34 Gd1 O37 151.4(7) . .
O33 Gd1 O37 132.1(7) . .
O35 Gd1 O37 114.3(7) . .
O31 Gd1 O38 74.9(7) . .
O36 Gd1 O38 113.9(7) . .
O32 Gd1 O38 135.8(7) . .
O34 Gd1 O38 85.6(7) . .
O33 Gd1 O38 153.3(7) . .
O35 Gd1 O38 71.4(6) . .
O37 Gd1 O38 73.3(7) . .
O80 K1 O81 95.2(12) . .
O80 K1 O79 95.7(11) . .
O81 K1 O79 163.1(12) . .
O80 K1 O83 86.5(10) . .
O81 K1 O83 80.9(10) . .
O79 K1 O83 86.9(9) . .
O80 K1 O87 173.5(14) . .
O81 K1 O87 87.1(13) . .
O79 K1 O87 83.4(12) . .
O83 K1 O87 99.8(12) . .
O80 K1 O19 88.3(10) . .
O81 K1 O19 105.1(11) . .
O79 K1 O19 88.1(9) . .
O83 K1 O19 172.4(10) . .
O87 K1 O19 85.2(12) . .
O80 K1 C1 76.6(12) . .
O81 K1 C1 161.0(12) . .
O79 K1 C1 19.6(9) . .
O83 K1 C1 81.5(10) . .
O87 K1 C1 102.9(13) . .
O19 K1 C1 91.9(10) . .
O80 K1 C4 84.2(11) . .
O81 K1 C4 91.0(11) . .
O79 K1 C4 77.3(10) . .
O83 K1 C4 10.2(9) . .
O87 K1 C4 101.9(12) . .
O19 K1 C4 162.7(11) . .
C1 K1 C4 71.3(11) . .
O80 K1 W19 105.3(9) . .
O81 K1 W19 107.0(9) . .
O79 K1 W19 82.5(7) . .
O83 K1 W19 164.8(8) . .
O87 K1 W19 68.2(10) . .
O19 K1 W19 17.5(5) . .
C1 K1 W19 91.8(8) . .
C4 K1 W19 158.5(9) . .
O25 P1 O24 113.2(12) . .
O25 P1 O23 108.4(11) . .
O24 P1 O23 108.8(11) . .
O25 P1 O26 111.3(12) . .
O24 P1 O26 107.3(12) . .
O23 P1 O26 107.7(11) . .
O29 P2 O28 111.5(13) . .
O29 P2 O30 114.8(13) . .
O28 P2 O30 107.2(12) . .
O29 P2 O27 109.8(14) . .
O28 P2 O27 106.3(13) . .
O30 P2 O27 106.8(12) . .
O88 Na1 O106 86(2) . .
O88 Na1 O55 73.5(15) . .
O106 Na1 O55 99.5(17) . .
O88 Na1 O50 116.2(16) . .
O106 Na1 O50 135.1(18) . .
O55 Na1 O50 56.2(8) . .
O88 Na1 O85 125.7(16) . 1_565
O106 Na1 O85 124.2(19) . 1_565
O55 Na1 O85 130.9(12) . 1_565
O50 Na1 O85 76.0(10) . 1_565
O88 Na1 O22 58.5(14) . 1_565
O106 Na1 O22 111.5(18) . 1_565
O55 Na1 O22 118.7(11) . 1_565
O50 Na1 O22 113.4(10) . 1_565
O85 Na1 O22 68.0(9) 1_565 1_565
O88 Na1 O51 90.0(15) . .
O106 Na1 O51 51.5(16) . .
O55 Na1 O51 51.9(7) . .
O50 Na1 O51 87.9(9) . .
O85 Na1 O51 144.3(13) 1_565 .
O22 Na1 O51 147.1(12) 1_565 .
O105 Na2 O21 59.4(17) . .
O105 Na2 O90 111.2(19) . .
O21 Na2 O90 155.8(18) . .
O105 Na2 O54 143(2) . .
O21 Na2 O54 83.8(10) . .
O90 Na2 O54 101.3(11) . .
W19 O19 K1 136.8(12) . .
W21 O21 Na2 173.4(14) . .
W22 O22 Na1 136.6(12) . 1_545
P1 O23 W2 125.7(10) . .
P1 O23 W1 128.2(10) . .
W2 O23 W1 90.8(6) . .
P1 O23 W5 122.8(10) . .
W2 O23 W5 88.6(6) . .
W1 O23 W5 89.0(6) . .
P1 O24 W9 126.2(11) . .
P1 O24 W6 123.3(11) . .
W9 O24 W6 89.3(6) . .
P1 O24 W3 126.5(11) . .
W9 O24 W3 92.0(7) . .
W6 O24 W3 88.0(6) . .
P1 O25 W11 131.3(11) . .
P1 O25 W8 128.4(11) . .
W11 O25 W8 90.1(7) . .
P1 O26 W7 126.2(12) . .
P1 O26 W10 121.7(11) . .
W7 O26 W10 90.2(7) . .
P1 O26 W4 127.8(12) . .
W7 O26 W4 88.8(7) . .
W10 O26 W4 91.1(7) . .
P2 O27 W12 130.6(13) . .
P2 O27 W13 124.5(13) . .
W12 O27 W13 89.5(8) . .
P2 O27 W16 122.9(13) . .
W12 O27 W16 89.2(8) . .
W13 O27 W16 87.6(7) . .
P2 O28 W20 125.2(12) . .
P2 O28 W17 126.6(12) . .
W20 O28 W17 87.2(7) . .
P2 O28 W14 129.5(12) . .
W20 O28 W14 88.7(7) . .
W17 O28 W14 86.1(6) . .
P2 O29 W19 131.8(14) . .
P2 O29 W22 128.3(14) . .
W19 O29 W22 90.1(8) . .
P2 O30 W18 126.6(11) . .
P2 O30 W15 129.9(11) . .
W18 O30 W15 87.1(6) . .
P2 O30 W21 123.3(11) . .
W18 O30 W21 87.8(6) . .
W15 O30 W21 89.3(6) . .
W8 O31 Gd1 142.7(11) . .
W9 O32 Gd1 160.5(13) . .
W10 O33 Gd1 157.0(11) . .
W11 O34 Gd1 140.7(11) . .
W19 O35 Gd1 141.1(10) . .
W20 O36 Gd1 160.2(12) . .
W21 O37 Gd1 153.4(12) . .
W22 O38 Gd1 139.4(10) . .
W1 O39 W2 124.3(12) . .
W3 O40 W1 151.9(13) . .
W1 O41 W4 153.8(16) . .
W5 O42 W1 123.4(12) . .
W6 O43 W2 148.4(13) . .
W6 O44 W3 124.6(12) . .
W4 O45 W3 152.3(13) . .
W7 O46 W4 124.6(11) . .
W7 O47 W5 147.4(12) . .
W2 O48 W5 122.8(11) . .
W2 O49 W8 151.9(13) . .
W3 O50 W9 123.0(10) . .
W3 O50 Na1 108.7(10) . .
W9 O50 Na1 100.4(9) . .
W4 O51 W10 126.8(11) . .
W4 O51 Na1 107.4(10) . .
W10 O51 Na1 100.6(9) . .
W5 O52 W11 155.7(12) . .
W6 O53 W8 154.5(12) . .
W6 O54 W9 125.8(12) . .
W6 O54 Na2 113.2(11) . .
W9 O54 Na2 120.4(11) . .
W10 O55 W9 141.5(12) . .
W10 O55 Na1 111.7(11) . .
W9 O55 Na1 106.3(10) . .
W7 O56 W10 126.4(12) . .
W7 O57 W11 155.4(13) . .
W8 O58 W11 121.6(12) . .
W12 O59 W13 125.6(11) . .
W14 O60 W12 149.8(15) . .
W15 O61 W12 151.2(15) . .
W12 O62 W16 126.3(15) . .
W17 O63 W13 149.5(13) . .
W17 O64 W14 124.5(12) . .
W15 O65 W14 152.9(14) . .
W15 O66 W18 126.6(14) . .
W18 O67 W16 151.4(12) . .
W13 O68 W16 122.5(13) . .
W13 O69 W19 148.3(12) . .
W14 O70 W20 127.2(12) . .
W15 O71 W21 127.1(11) . .
W16 O72 W22 149.0(12) . .
W19 O73 W17 155.5(14) . .
W17 O74 W20 126.0(12) . .
W21 O75 W20 141.1(11) . .
W18 O76 W21 126.5(11) . .
W22 O77 W18 156.1(12) . .
W19 O78 W22 121.0(10) . .
C1 O79 K1 122(2) . .
C4 O83 K1 149(3) . .
C11 O85 Na1 101(3) . 1_545
C2 N1 C3 108(2) . .
C9 N2 C7 106(3) . .
C15 N3 C12 106(2) . .
C20 N4 C17 107(3) . .
O82 C1 O79 124(4) . .
O82 C1 C2 119(4) . .
O79 C1 C2 117(3) . .
O82 C1 K1 106(3) . .
O79 C1 K1 38.3(18) . .
C2 C1 K1 122(2) . .
N1 C2 C1 111(3) . .
N1 C2 C6 103(2) . .
C1 C2 C6 113(3) . .
C5 C3 N1 102(3) . .
O83 C4 O84 125(4) . .
O83 C4 C7 121(4) . .
O84 C4 C7 115(4) . .
O83 C4 K1 21.0(18) . .
O84 C4 K1 104(3) . .
C7 C4 K1 141(3) . .
C3 C5 C6 95(3) . .
C2 C6 C5 104(3) . .
C4 C7 N2 104(3) . .
C4 C7 C8 112(4) . .
N2 C7 C8 107(4) . .
C10 C8 C7 108(4) . .
C10 C8 C16 38(5) . .
C7 C8 C16 102(4) . .
N2 C9 C16 109(4) . .
N2 C9 C10 112(4) . .
C16 C9 C10 37(5) . .
C16 C10 C8 73(3) . .
C16 C10 C9 71(3) . .
C8 C10 C9 100(4) . .
O85 C11 O86 123(4) . .
O85 C11 C12 124(3) . .
O86 C11 C12 113(3) . .
C13 C12 C11 112(4) . .
C13 C12 N3 101(3) . .
C11 C12 N3 106(3) . .
C12 C13 C14 115(4) . .
C15 C14 C13 98(3) . .
C14 C15 N3 106(3) . .
C10 C16 C8 69(3) . .
C10 C16 C9 71(3) . .
C8 C16 C9 99(4) . .
C21 C17 N4 113(3) . .
C21 C17 C18 114(3) . .
N4 C17 C18 101(3) . .
C19 C18 C17 104(4) . .
C18 C19 C20 104(4) . .
C19 C20 N4 103(4) . .
O96 C21 C17 114(4) . .
O96 C21 O97 133(4) . .
C17 C21 O97 112(4) . .

loop_
_geom_bond_atom_site_label_1
_geom_bond_atom_site_label_2
_geom_bond_distance
_geom_bond_site_symmetry_2
W1 O1 1.66(2) .
W1 O41 1.90(3) .
W1 O39 1.92(2) .
W1 O40 1.96(2) .
W1 O42 1.98(2) .
W1 O23 2.420(19) .
W2 O2 1.72(2) .
W2 O49 1.83(2) .
W2 O48 1.91(2) .
W2 O43 1.95(2) .
W2 O39 1.97(2) .
W2 O23 2.407(18) .
W3 O3 1.66(3) .
W3 O50 1.85(2) .
W3 O40 1.88(2) .
W3 O45 1.94(2) .
W3 O44 1.97(2) .
W3 O24 2.47(2) .
W4 O4 1.70(2) .
W4 O51 1.86(2) .
W4 O45 1.88(2) .
W4 O41 1.92(3) .
W4 O46 1.93(2) .
W4 O26 2.45(2) .
W5 O5 1.70(2) .
W5 O52 1.85(2) .
W5 O42 1.92(2) .
W5 O47 1.97(2) .
W5 O48 1.98(2) .
W5 O23 2.485(18) .
W6 O6 1.71(2) .
W6 O53 1.87(2) .
W6 O54 1.88(2) .
W6 O43 1.89(2) .
W6 O44 1.90(2) .
W6 O24 2.47(2) .
W7 O7 1.73(2) .
W7 O47 1.88(2) .
W7 O56 1.90(2) .
W7 O57 1.90(2) .
W7 O46 1.92(2) .
W7 O26 2.42(2) .
W8 O8 1.72(2) .
W8 O31 1.78(2) .
W8 O58 1.90(2) .
W8 O53 1.95(2) .
W8 O49 2.07(2) .
W8 O25 2.386(19) .
W9 O9 1.70(2) .
W9 O32 1.78(2) .
W9 O54 1.97(2) .
W9 O55 1.99(2) .
W9 O50 2.14(2) .
W9 O24 2.41(2) .
W10 O10 1.74(2) .
W10 O33 1.79(2) .
W10 O55 1.86(2) .
W10 O56 1.97(2) .
W10 O51 2.05(2) .
W10 O26 2.45(2) .
W11 O11 1.73(2) .
W11 O34 1.80(2) .
W11 O57 1.93(2) .
W11 O58 1.96(2) .
W11 O52 2.02(2) .
W11 O25 2.379(19) .
W12 O12 1.76(3) .
W12 O62 1.89(3) .
W12 O59 1.93(2) .
W12 O61 1.96(3) .
W12 O60 1.99(3) .
W12 O27 2.42(2) .
W13 O13 1.73(3) .
W13 O69 1.83(2) .
W13 O68 1.89(3) .
W13 O63 1.94(2) .
W13 O59 1.94(2) .
W13 O27 2.47(2) .
W14 O14 1.66(3) .
W14 O70 1.83(2) .
W14 O60 1.87(3) .
W14 O64 1.94(2) .
W14 O65 1.98(2) .
W14 O28 2.52(2) .
W15 O15 1.75(3) .
W15 O65 1.84(2) .
W15 O71 1.84(2) .
W15 O66 1.88(3) .
W15 O61 1.88(3) .
W15 O30 2.487(19) .
W16 O16 1.75(3) .
W16 O72 1.86(2) .
W16 O62 1.96(3) .
W16 O67 1.96(2) .
W16 O68 2.02(2) .
W16 O27 2.47(2) .
W17 O17 1.70(2) .
W17 O74 1.87(2) .
W17 O63 1.89(2) .
W17 O64 1.92(2) .
W17 O73 1.94(2) .
W17 O28 2.49(2) .
W18 O18 1.72(2) .
W18 O67 1.85(2) .
W18 O76 1.88(2) .
W18 O66 1.93(3) .
W18 O77 1.95(2) .
W18 O30 2.458(19) .
W19 O19 1.73(2) .
W19 O35 1.774(19) .
W19 O73 1.89(2) .
W19 O78 1.907(19) .
W19 O69 2.10(2) .
W19 O29 2.36(2) .
W19 K1 3.931(15) .
W20 O36 1.72(2) .
W20 O20 1.76(2) .
W20 O75 1.93(2) .
W20 O74 1.99(2) .
W20 O70 2.07(2) .
W20 O28 2.49(2) .
W21 O37 1.74(2) .
W21 O21 1.76(2) .
W21 O75 1.93(2) .
W21 O76 1.97(2) .
W21 O71 2.07(2) .
W21 O30 2.501(19) .
W22 O22 1.75(2) .
W22 O38 1.778(19) .
W22 O77 1.88(2) .
W22 O78 1.957(19) .
W22 O72 2.06(2) .
W22 O29 2.39(2) .
Gd1 O31 2.35(2) .
Gd1 O36 2.36(2) .
Gd1 O32 2.36(2) .
Gd1 O34 2.39(2) .
Gd1 O33 2.40(2) .
Gd1 O35 2.411(19) .
Gd1 O37 2.42(2) .
Gd1 O38 2.433(19) .
K1 O80 2.31(3) .
K1 O81 2.33(3) .
K1 O79 2.40(3) .
K1 O83 2.42(3) .
K1 O87 2.44(4) .
K1 O19 2.49(3) .
K1 C1 3.29(5) .
K1 C4 3.51(4) .
P1 O25 1.49(2) .
P1 O24 1.53(2) .
P1 O23 1.559(19) .
P1 O26 1.57(2) .
P2 O29 1.47(2) .
P2 O28 1.48(2) .
P2 O30 1.49(2) .
P2 O27 1.52(2) .
Na1 O88 2.39(6) .
Na1 O106 2.54(7) .
Na1 O55 2.85(3) .
Na1 O50 2.91(3) .
Na1 O85 2.92(4) 1_565
Na1 O22 2.98(3) 1_565
Na1 O51 3.00(3) .
Na2 O105 2.14(6) .
Na2 O21 2.73(4) .
Na2 O90 2.87(4) .
Na2 O54 2.90(3) .
O22 Na1 2.98(3) 1_545
O79 C1 1.30(5) .
O82 C1 1.21(5) .
O83 C4 1.20(4) .
O84 C4 1.24(5) .
O85 C11 1.22(4) .
O85 Na1 2.92(4) 1_545
O86 C11 1.30(4) .
O96 C21 1.38(2) .
O97 C21 1.56(2) .
O107 O108 1.75(9) .
N1 C2 1.48(4) .
N1 C3 1.57(4) .
N2 C9 1.46(5) .
N2 C7 1.56(6) .
N3 C15 1.58(4) .
N3 C12 1.60(4) .
N4 C20 1.58(3) .
N4 C17 1.60(2) .
C1 C2 1.51(5) .
C2 C6 1.59(5) .
C3 C5 1.52(5) .
C4 C7 1.53(6) .
C5 C6 1.65(5) .
C7 C8 1.59(3) .
C8 C10 1.57(3) .
C8 C16 1.61(3) .
C9 C16 1.62(3) .
C9 C10 1.62(3) .
C10 C16 1.04(13) .
C11 C12 1.56(5) .
C12 C13 1.39(6) .
C13 C14 1.53(6) .
C14 C15 1.51(5) .
C17 C21 1.39(2) .
C17 C18 1.60(3) .
C18 C19 1.49(3) .
C19 C20 1.50(3) .

loop_
_geom_torsion_atom_site_label_1
_geom_torsion_atom_site_label_2
_geom_torsion_atom_site_label_3
_geom_torsion_atom_site_label_4
_geom_torsion
_geom_torsion_site_symmetry_1
_geom_torsion_site_symmetry_4
O35 W19 O19 K1 -64.1(19) . .
O73 W19 O19 K1 -160.9(17) . .
O78 W19 O19 K1 32.6(19) . .
O69 W19 O19 K1 115.2(18) . .
O38 W22 O22 Na1 35.1(18) . 1_545
O77 W22 O22 Na1 133.3(16) . 1_545
O78 W22 O22 Na1 -61.0(18) . 1_545
O72 W22 O22 Na1 -142.8(16) . 1_545
O25 P1 O23 W2 57.7(15) . .
O24 P1 O23 W2 -65.8(15) . .
O26 P1 O23 W2 178.2(11) . .
O25 P1 O23 W1 -176.3(11) . .
O24 P1 O23 W1 60.2(16) . .
O26 P1 O23 W1 -55.8(16) . .
O25 P1 O23 W5 -57.5(14) . .
O24 P1 O23 W5 178.9(11) . .
O26 P1 O23 W5 63.0(14) . .
O25 P1 O24 W9 57.3(17) . .
O23 P1 O24 W9 177.9(12) . .
O26 P1 O24 W9 -65.9(16) . .
O25 P1 O24 W6 -60.3(16) . .
O23 P1 O24 W6 60.3(15) . .
O26 P1 O24 W6 176.6(12) . .
O25 P1 O24 W3 -176.0(11) . .
O23 P1 O24 W3 -55.4(16) . .
O26 P1 O24 W3 60.8(16) . .
O24 P1 O25 W11 -171.8(12) . .
O23 P1 O25 W11 67.4(16) . .
O26 P1 O25 W11 -50.9(17) . .
O24 P1 O25 W8 53.7(17) . .
O23 P1 O25 W8 -67.1(15) . .
O26 P1 O25 W8 174.7(12) . .
O25 P1 O26 W7 55.0(17) . .
O24 P1 O26 W7 179.4(12) . .
O23 P1 O26 W7 -63.6(16) . .
O25 P1 O26 W10 -62.2(16) . .
O24 P1 O26 W10 62.2(15) . .
O23 P1 O26 W10 179.2(11) . .
O25 P1 O26 W4 177.4(12) . .
O24 P1 O26 W4 -58.2(16) . .
O23 P1 O26 W4 58.8(16) . .
O29 P2 O27 W12 179.4(15) . .
O28 P2 O27 W12 58.7(19) . .
O30 P2 O27 W12 -55.5(19) . .
O29 P2 O27 W13 54.2(19) . .
O28 P2 O27 W13 -66.5(17) . .
O30 P2 O27 W13 179.3(13) . .
O29 P2 O27 W16 -58.4(18) . .
O28 P2 O27 W16 -179.1(13) . .
O30 P2 O27 W16 66.7(16) . .
O29 P2 O28 W20 60.6(18) . .
O30 P2 O28 W20 -65.8(16) . .
O27 P2 O28 W20 -179.8(13) . .
O29 P2 O28 W17 -56.0(18) . .
O30 P2 O28 W17 177.5(12) . .
O27 P2 O28 W17 63.6(17) . .
O29 P2 O28 W14 -176.2(14) . .
O30 P2 O28 W14 57.4(17) . .
O27 P2 O28 W14 -56.6(18) . .
O28 P2 O29 W19 53(2) . .
O30 P2 O29 W19 174.7(14) . .
O27 P2 O29 W19 -65(2) . .
O28 P2 O29 W22 -172.3(14) . .
O30 P2 O29 W22 -50(2) . .
O27 P2 O29 W22 70(2) . .
O29 P2 O30 W18 56.5(18) . .
O28 P2 O30 W18 -179.0(12) . .
O27 P2 O30 W18 -65.4(16) . .
O29 P2 O30 W15 179.0(14) . .
O28 P2 O30 W15 -56.5(17) . .
O27 P2 O30 W15 57.1(17) . .
O29 P2 O30 W21 -59.0(18) . .
O28 P2 O30 W21 65.5(15) . .
O27 P2 O30 W21 179.0(12) . .
O8 W8 O31 Gd1 165.9(17) . .
O58 W8 O31 Gd1 64.3(19) . .
O53 W8 O31 Gd1 -92.4(18) . .
O49 W8 O31 Gd1 -19(4) . .
O25 W8 O31 Gd1 -7.7(17) . .
O9 W9 O32 Gd1 -93(4) . .
O54 W9 O32 Gd1 164(4) . .
O55 W9 O32 Gd1 10(4) . .
O50 W9 O32 Gd1 82(5) . .
O24 W9 O32 Gd1 92(4) . .
O10 W10 O33 Gd1 88(3) . .
O55 W10 O33 Gd1 -16(3) . .
O56 W10 O33 Gd1 -171(3) . .
O51 W10 O33 Gd1 -95(3) . .
O26 W10 O33 Gd1 -100(3) . .
O11 W11 O34 Gd1 -164.8(17) . .
O57 W11 O34 Gd1 89.7(18) . .
O58 W11 O34 Gd1 -64.4(18) . .
O52 W11 O34 Gd1 14(4) . .
O25 W11 O34 Gd1 7.1(16) . .
O19 W19 O35 Gd1 170.1(15) . .
O73 W19 O35 Gd1 -86.8(16) . .
O78 W19 O35 Gd1 68.7(16) . .
O69 W19 O35 Gd1 -8(4) . .
O29 W19 O35 Gd1 -3.9(15) . .
K1 W19 O35 Gd1 147.1(15) . .
O20 W20 O36 Gd1 -82(4) . .
O75 W20 O36 Gd1 21(4) . .
O74 W20 O36 Gd1 175(4) . .
O70 W20 O36 Gd1 97(4) . .
O28 W20 O36 Gd1 103(4) . .
O21 W21 O37 Gd1 91(3) . .
O75 W21 O37 Gd1 -14(3) . .
O76 W21 O37 Gd1 -168(3) . .
O71 W21 O37 Gd1 -100(3) . .
O30 W21 O37 Gd1 -97(3) . .
O22 W22 O38 Gd1 -171.9(15) . .
O77 W22 O38 Gd1 85.2(15) . .
O78 W22 O38 Gd1 -69.5(15) . .
O72 W22 O38 Gd1 1(4) . .
O29 W22 O38 Gd1 2.0(14) . .
O3 W3 O40 W1 132(3) . .
O50 W3 O40 W1 -44(4) . .
O45 W3 O40 W1 29(3) . .
O44 W3 O40 W1 -128(3) . .
O24 W3 O40 W1 -55(3) . .
O6 W6 O43 W2 -126(2) . .
O53 W6 O43 W2 -23(3) . .
O54 W6 O43 W2 64(4) . .
O44 W6 O43 W2 136(3) . .
O24 W6 O43 W2 61(2) . .
O4 W4 O45 W3 128(3) . .
O51 W4 O45 W3 -128(3) . .
O41 W4 O45 W3 29(3) . .
O46 W4 O45 W3 -41(4) . .
O26 W4 O45 W3 -56(3) . .
O7 W7 O47 W5 128(2) . .
O56 W7 O47 W5 -59(4) . .
O57 W7 O47 W5 23(2) . .
O46 W7 O47 W5 -133(2) . .
O26 W7 O47 W5 -60(2) . .
O2 W2 O49 W8 -132(3) . .
O48 W2 O49 W8 129(3) . .
O43 W2 O49 W8 -29(3) . .
O39 W2 O49 W8 42(4) . .
O23 W2 O49 W8 54(3) . .
O3 W3 O50 W9 168.3(13) . .
O40 W3 O50 W9 -15(3) . .
O45 W3 O50 W9 -88.0(12) . .
O44 W3 O50 W9 67.0(12) . .
O24 W3 O50 W9 -4.9(10) . .
O3 W3 O50 Na1 -75.1(13) . .
O40 W3 O50 Na1 101(2) . .
O45 W3 O50 Na1 28.6(10) . .
O44 W3 O50 Na1 -176.5(10) . .
O24 W3 O50 Na1 111.6(10) . .
O4 W4 O51 W10 -167.4(13) . .
O45 W4 O51 W10 88.9(14) . .
O41 W4 O51 W10 22(3) . .
O46 W4 O51 W10 -66.3(14) . .
O26 W4 O51 W10 4.6(11) . .
O4 W4 O51 Na1 74.2(12) . .
O45 W4 O51 Na1 -29.6(10) . .
O41 W4 O51 Na1 -96(2) . .
O46 W4 O51 Na1 175.2(10) . .
O26 W4 O51 Na1 -113.9(10) . .
O5 W5 O52 W11 120(3) . .
O42 W5 O52 W11 -60(4) . .
O47 W5 O52 W11 17(3) . .
O48 W5 O52 W11 -140(3) . .
O23 W5 O52 W11 -67(3) . .
O6 W6 O53 W8 138(3) . .
O54 W6 O53 W8 -119(3) . .
O43 W6 O53 W8 37(3) . .
O44 W6 O53 W8 -32(4) . .
O24 W6 O53 W8 -47(3) . .
O6 W6 O54 W9 -178.2(14) . .
O53 W6 O54 W9 77.9(15) . .
O43 W6 O54 W9 -8(3) . .
O44 W6 O54 W9 -78.8(15) . .
O24 W6 O54 W9 -4.6(12) . .
O6 W6 O54 Na2 10.0(15) . .
O53 W6 O54 Na2 -93.9(14) . .
O43 W6 O54 Na2 180(2) . .
O44 W6 O54 Na2 109.4(14) . .
O24 W6 O54 Na2 -176.4(14) . .
O10 W10 O55 W9 -127.6(19) . .
O33 W10 O55 W9 -20(2) . .
O56 W10 O55 W9 83(3) . .
O51 W10 O55 W9 137(2) . .
O26 W10 O55 W9 67.3(19) . .
O10 W10 O55 Na1 61.9(13) . .
O33 W10 O55 Na1 169.0(11) . .
O56 W10 O55 Na1 -88(2) . .
O51 W10 O55 Na1 -33.1(11) . .
O26 W10 O55 Na1 -103.2(11) . .
O7 W7 O56 W10 175.3(14) . .
O47 W7 O56 W10 3(3) . .
O57 W7 O56 W10 -79.1(15) . .
O46 W7 O56 W10 76.2(15) . .
O26 W7 O56 W10 3.2(12) . .
O7 W7 O57 W11 -133(3) . .
O47 W7 O57 W11 -31(3) . .
O56 W7 O57 W11 126(3) . .
O46 W7 O57 W11 41(4) . .
O26 W7 O57 W11 53(3) . .
O14 W14 O60 W12 126(3) . .
O70 W14 O60 W12 -55(4) . .
O64 W14 O60 W12 -133(3) . .
O65 W14 O60 W12 25(3) . .
O28 W14 O60 W12 -58(3) . .
O15 W15 O61 W12 -131(3) . .
O65 W15 O61 W12 -29(3) . .
O71 W15 O61 W12 52(5) . .
O66 W15 O61 W12 129(3) . .
O30 W15 O61 W12 56(3) . .
O12 W12 O62 W16 -170.1(17) . .
O59 W12 O62 W16 -69.7(17) . .
O61 W12 O62 W16 86.5(17) . .
O60 W12 O62 W16 8(4) . .
O27 W12 O62 W16 3.4(15) . .
O17 W17 O63 W13 -127(3) . .
O74 W17 O63 W13 56(4) . .
O64 W17 O63 W13 133(3) . .
O73 W17 O63 W13 -24(3) . .
O28 W17 O63 W13 57(2) . .
O15 W15 O65 W14 135(3) . .
O71 W15 O65 W14 -122(3) . .
O66 W15 O65 W14 -29(5) . .
O61 W15 O65 W14 33(3) . .
O30 W15 O65 W14 -49(3) . .
O15 W15 O66 W18 164.1(17) . .
O65 W15 O66 W18 -32(4) . .
O71 W15 O66 W18 61.4(17) . .
O61 W15 O66 W18 -94.7(17) . .
O30 W15 O66 W18 -11.1(14) . .
O18 W18 O67 W16 130(2) . .
O76 W18 O67 W16 -48(4) . .
O66 W18 O67 W16 -126(3) . .
O77 W18 O67 W16 27(2) . .
O30 W18 O67 W16 -54(2) . .
O13 W13 O68 W16 175.0(15) . .
O69 W13 O68 W16 -81.1(15) . .
O63 W13 O68 W16 7(4) . .
O59 W13 O68 W16 75.8(14) . .
O27 W13 O68 W16 3.4(12) . .
O13 W13 O69 W19 -127(2) . .
O68 W13 O69 W19 132(2) . .
O63 W13 O69 W19 -26(2) . .
O59 W13 O69 W19 56(4) . .
O27 W13 O69 W19 57(2) . .
O14 W14 O70 W20 170.7(15) . .
O60 W14 O70 W20 -8(3) . .
O64 W14 O70 W20 68.3(15) . .
O65 W14 O70 W20 -87.0(15) . .
O28 W14 O70 W20 -4.6(12) . .
O15 W15 O71 W21 -170.5(15) . .
O65 W15 O71 W21 85.9(14) . .
O66 W15 O71 W21 -69.4(14) . .
O61 W15 O71 W21 6(3) . .
O30 W15 O71 W21 2.1(11) . .
O16 W16 O72 W22 129(2) . .
O62 W16 O72 W22 -53(4) . .
O67 W16 O72 W22 26(2) . .
O68 W16 O72 W22 -131(2) . .
O27 W16 O72 W22 -57(2) . .
O19 W19 O73 W17 -127(3) . .
O35 W19 O73 W17 130(3) . .
O78 W19 O73 W17 21(5) . .
O69 W19 O73 W17 -33(3) . .
O29 W19 O73 W17 48(3) . .
K1 W19 O73 W17 -137(3) . .
O17 W17 O74 W20 -176.9(14) . .
O63 W17 O74 W20 0(3) . .
O64 W17 O74 W20 -76.0(15) . .
O73 W17 O74 W20 79.2(15) . .
O28 W17 O74 W20 -1.5(12) . .
O18 W18 O76 W21 178.9(13) . .
O67 W18 O76 W21 -3(3) . .
O66 W18 O76 W21 75.0(14) . .
O77 W18 O76 W21 -77.1(13) . .
O30 W18 O76 W21 3.0(11) . .
O22 W22 O77 W18 124(3) . .
O38 W22 O77 W18 -134(3) . .
O78 W22 O77 W18 -24(4) . .
O72 W22 O77 W18 30(3) . .
O29 W22 O77 W18 -50(3) . .
K1 O79 C1 O82 72(5) . .
K1 O79 C1 C2 -108(3) . .
C3 N1 C2 C1 131(3) . .
C3 N1 C2 C6 10(3) . .
O82 C1 C2 N1 173(3) . .
O79 C1 C2 N1 -7(5) . .
K1 C1 C2 N1 -51(4) . .
O82 C1 C2 C6 -72(5) . .
O79 C1 C2 C6 108(4) . .
K1 C1 C2 C6 64(4) . .
C2 N1 C3 C5 -42(3) . .
K1 O83 C4 O84 8(8) . .
K1 O83 C4 C7 -175(3) . .
N1 C3 C5 C6 51(3) . .
N1 C2 C6 C5 22(3) . .
C1 C2 C6 C5 -98(3) . .
C3 C5 C6 C2 -46(3) . .
O83 C4 C7 N2 13(5) . .
O84 C4 C7 N2 -170(3) . .
K1 C4 C7 N2 10(5) . .
O83 C4 C7 C8 128(4) . .
O84 C4 C7 C8 -54(5) . .
K1 C4 C7 C8 126(4) . .
C9 N2 C7 C4 126(3) . .
C9 N2 C7 C8 7(5) . .
C4 C7 C8 C10 -105(7) . .
N2 C7 C8 C10 9(7) . .
C4 C7 C8 C16 -144(4) . .
N2 C7 C8 C16 -30(5) . .
C7 N2 C9 C16 19(5) . .
C7 N2 C9 C10 -21(6) . .
C7 C8 C10 C16 -86(7) . .
C7 C8 C10 C9 -19(8) . .
C16 C8 C10 C9 66(4) . .
N2 C9 C10 C16 93(7) . .
N2 C9 C10 C8 25(9) . .
C16 C9 C10 C8 -68(4) . .
Na1 O85 C11 O86 -48(4) 1_545 .
Na1 O85 C11 C12 135(3) 1_545 .
O85 C11 C12 C13 110(5) . .
O86 C11 C12 C13 -67(5) . .
O85 C11 C12 N3 0(5) . .
O86 C11 C12 N3 -177(3) . .
C15 N3 C12 C13 4(4) . .
C15 N3 C12 C11 121(3) . .
C11 C12 C13 C14 -141(4) . .
N3 C12 C13 C14 -28(5) . .
C12 C13 C14 C15 40(5) . .
C13 C14 C15 N3 -33(3) . .
C12 N3 C15 C14 20(3) . .
C9 C10 C16 C8 -108(4) . .
C8 C10 C16 C9 108(4) . .
C7 C8 C16 C10 105(6) . .
C10 C8 C16 C9 -66(4) . .
C7 C8 C16 C9 39(6) . .
N2 C9 C16 C10 -102(6) . .
N2 C9 C16 C8 -37(6) . .
C10 C9 C16 C8 64(4) . .
C20 N4 C17 C21 117(4) . .
C20 N4 C17 C18 -6(5) . .
C21 C17 C18 C19 -90(4) . .
N4 C17 C18 C19 32(4) . .
C17 C18 C19 C20 -47(5) . .
C18 C19 C20 N4 42(6) . .
C17 N4 C20 C19 -21(6) . .
N4 C17 C21 O96 168(4) . .
C18 C17 C21 O96 -77(4) . .
N4 C17 C21 O97 -11(4) . .
C18 C17 C21 O97 104(4) . .

loop_
_platon_squeeze_void_nr
_platon_squeeze_void_average_x
_platon_squeeze_void_average_y
_platon_squeeze_void_average_z
_platon_squeeze_void_volume
_platon_squeeze_void_count_electrons
_platon_squeeze_void_content
1 -0.052 -0.047 0.159 701 364 ' '
2 0.062 0.296 0.312 7 1 ' '
